data_4505423
loop_
_publ_author_name
'Ma, Bao-Qing'
'Coppens, Philip'

_publ_section_title
;
 Variable Conformation of Benzophenone in a Series of Resorcinarene-Based
 Supramolecular Frameworks
;
_journal_issue 6
_journal_name_full 'Crystal Growth &amp; Design'
_journal_page_first 1377
_journal_paper_doi 10.1021/cg0499562
_journal_volume 4
_journal_year 2004
_chemical_formula_sum 'C74 H70 N5 O9'
_chemical_formula_weight 1173.35
_chemical_name_systematic
; 
 ? 
;
_space_group_IT_number 15
_symmetry_cell_setting monoclinic
_symmetry_space_group_name_Hall '-C 2yc'
_symmetry_space_group_name_H-M 'C 1 2/c 1'
_atom_sites_solution_hydrogens geom
_atom_sites_solution_primary direct
_atom_sites_solution_secondary difmap
_audit_creation_method SHELXL-97
_cell_angle_alpha 90.00
_cell_angle_beta 129.094(9)
_cell_angle_gamma 90.00
_cell_formula_units_Z 8
_cell_length_a 43.736(12)
_cell_length_b 12.632(4)
_cell_length_c 28.391(5)
_cell_measurement_temperature 90(1)
_cell_volume 12174(6)
_computing_cell_refinement SMART
_computing_data_collection SMART
_computing_data_reduction SAINT
_computing_molecular_graphics XP
_computing_publication_material XCIF
_computing_structure_refinement 'SHELXL-97 (Sheldrick, 1997)'
_computing_structure_solution 'SHELXS-97 (Sheldrick, 1990)'
_diffrn_ambient_temperature 90(1)
_diffrn_measured_fraction_theta_full 0.873
_diffrn_measured_fraction_theta_max 0.873
_diffrn_measurement_device_type 'SMART CCD 1000'
_diffrn_radiation_monochromator graphite
_diffrn_radiation_source 'fine-focus sealed tube'
_diffrn_radiation_type MoK\a
_diffrn_radiation_wavelength 0.71073
_diffrn_reflns_av_R_equivalents 0.1886
_diffrn_reflns_av_sigmaI/netI 0.1793
_diffrn_reflns_limit_h_max 49
_diffrn_reflns_limit_h_min -63
_diffrn_reflns_limit_k_max 18
_diffrn_reflns_limit_k_min -18
_diffrn_reflns_limit_l_max 40
_diffrn_reflns_limit_l_min -34
_diffrn_reflns_number 57326
_diffrn_reflns_theta_full 31.10
_diffrn_reflns_theta_max 31.10
_diffrn_reflns_theta_min 1.43
_exptl_absorpt_coefficient_mu 0.084
_exptl_crystal_colour yellowish
_exptl_crystal_density_diffrn 1.280
_exptl_crystal_density_method 'not measured'
_exptl_crystal_description block
_exptl_crystal_F_000 4968
_exptl_crystal_size_max 0.32
_exptl_crystal_size_mid 0.26
_exptl_crystal_size_min 0.20
_refine_diff_density_max 0.408
_refine_diff_density_min -0.392
_refine_diff_density_rms 0.073
_refine_ls_extinction_coef 0.00117(9)
_refine_ls_extinction_expression Fc^*^=kFc[1+0.001xFc^2^\l^3^/sin(2\q)]^-1/4^
_refine_ls_extinction_method SHELXL
_refine_ls_goodness_of_fit_ref 1.017
_refine_ls_hydrogen_treatment mixed
_refine_ls_matrix_type full
_refine_ls_number_parameters 1063
_refine_ls_number_reflns 17101
_refine_ls_number_restraints 0
_refine_ls_restrained_S_all 1.017
_refine_ls_R_factor_all 0.2081
_refine_ls_R_factor_gt 0.1063
_refine_ls_shift/su_max 0.000
_refine_ls_shift/su_mean 0.000
_refine_ls_structure_factor_coef Fsqd
_refine_ls_weighting_details 'calc w=1/[\s^2^(Fo^2^)+(0.0587P)^2^+37.6066P] where P=(Fo^2^+2Fc^2^)/3'
_refine_ls_weighting_scheme calc
_refine_ls_wR_factor_gt 0.1995
_refine_ls_wR_factor_ref 0.2488
_reflns_number_gt 7728
_reflns_number_total 17101
_reflns_threshold_expression >2sigma(I)
_cod_data_source_file cg0499562si20040122_042216.cif
_cod_data_source_block c2c
_cod_original_cell_volume 12173(5)
_cod_original_sg_symbol_H-M C2/c
_cod_database_code 4505423

loop_
_symmetry_equiv_pos_as_xyz
'x, y, z'
'-x, y, -z+1/2'
'x+1/2, y+1/2, z'
'-x+1/2, y+1/2, -z+1/2'
'-x, -y, -z'
'x, -y, z-1/2'
'-x+1/2, -y+1/2, -z'
'x+1/2, -y+1/2, z-1/2'

loop_
_atom_site_label
_atom_site_type_symbol
_atom_site_fract_x
_atom_site_fract_y
_atom_site_fract_z
_atom_site_U_iso_or_equiv
_atom_site_adp_type
_atom_site_occupancy
_atom_site_symmetry_multiplicity
_atom_site_calc_flag
_atom_site_refinement_flags
O1 O 0.22363(8) 0.4954(2) 0.74400(12) 0.0279(6) Uani 1 1 d .
O2 O 0.22549(9) 0.2068(2) 0.63613(12) 0.0314(6) Uani 1 1 d .
O3 O 0.19488(8) 0.2109(2) 0.51668(13) 0.0345(7) Uani 1 1 d .
O4 O 0.10364(10) 0.3920(3) 0.33523(14) 0.0412(8) Uani 1 1 d .
O5 O 0.04464(9) 0.5433(3) 0.28209(13) 0.0390(8) Uani 1 1 d .
O6 O 0.03806(8) 0.8284(2) 0.38757(12) 0.0298(6) Uani 1 1 d .
O7 O 0.09508(8) 0.8545(2) 0.50905(13) 0.0267(6) Uani 1 1 d .
O8 O 0.18877(8) 0.6903(2) 0.69686(11) 0.0285(6) Uani 1 1 d .
O9 O 0.18980(10) 0.8349(3) 0.44300(13) 0.0468(9) Uani 1 1 d .
C1 C 0.16248(11) 0.4230(3) 0.65803(15) 0.0212(8) Uani 1 1 d .
C2 C 0.20398(11) 0.4227(3) 0.69719(15) 0.0246(8) Uani 1 1 d .
C3 C 0.22487(11) 0.3506(3) 0.69041(16) 0.0245(8) Uani 1 1 d .
C4 C 0.20475(12) 0.2788(3) 0.64268(17) 0.0269(8) Uani 1 1 d .
C5 C 0.16362(12) 0.2771(3) 0.60137(17) 0.0253(8) Uani 1 1 d .
C6 C 0.14363(12) 0.3492(3) 0.61046(16) 0.0247(8) Uani 1 1 d .
C7 C 0.14162(13) 0.1985(3) 0.54784(18) 0.0294(9) Uani 1 1 d .
C8 C 0.10618(15) 0.1484(4) 0.5383(2) 0.0362(11) Uani 1 1 d .
C9 C 0.1186(2) 0.0884(5) 0.5940(2) 0.0532(15) Uani 1 1 d .
C10 C 0.13114(12) 0.2511(3) 0.49099(17) 0.0254(8) Uani 1 1 d .
C11 C 0.15809(11) 0.2553(3) 0.47934(17) 0.0255(8) Uani 1 1 d .
C12 C 0.14786(12) 0.3032(3) 0.42723(18) 0.0272(8) Uani 1 1 d .
C13 C 0.11062(12) 0.3468(3) 0.38522(17) 0.0279(9) Uani 1 1 d .
C14 C 0.08247(11) 0.3425(3) 0.39405(17) 0.0259(8) Uani 1 1 d .
C15 C 0.09417(12) 0.2957(3) 0.44750(17) 0.0264(8) Uani 1 1 d .
C16 C 0.04075(12) 0.3870(4) 0.34812(18) 0.0324(10) Uani 1 1 d .
C17 C 0.00946(13) 0.3222(4) 0.3447(2) 0.0511(14) Uani 1 1 d .
H17A H 0.0184 0.3085 0.3853 0.061 Uiso 1 1 calc R
H17B H -0.0151 0.3615 0.3225 0.061 Uiso 1 1 calc R
C18 C 0.0034(2) 0.2235(6) 0.3143(4) 0.0323(19) Uani 0.50 1 d P
H18A H -0.0163 0.1827 0.3113 0.048 Uiso 1 1 calc R
H18B H 0.0276 0.1845 0.3369 0.048 Uiso 1 1 calc R
H18C H -0.0053 0.2377 0.2743 0.048 Uiso 1 1 calc R
C18' C -0.0315(2) 0.3250(8) 0.2984(4) 0.039(2) Uani 0.50 1 d P
C19 C 0.03955(11) 0.5042(3) 0.35859(16) 0.0283(9) Uani 1 1 d .
C20 C 0.04170(11) 0.5790(4) 0.32451(16) 0.0315(10) Uani 1 1 d .
C21 C 0.04111(12) 0.6871(4) 0.33385(17) 0.0310(9) Uani 1 1 d .
C22 C 0.03875(11) 0.7207(3) 0.37812(16) 0.0265(8) Uani 1 1 d .
C23 C 0.03699(10) 0.6494(3) 0.41379(16) 0.0234(8) Uani 1 1 d .
C24 C 0.03707(11) 0.5414(3) 0.40248(16) 0.0249(8) Uani 1 1 d .
C25 C 0.03528(10) 0.6872(3) 0.46327(15) 0.0200(7) Uani 1 1 d .
C26 C 0.00319(11) 0.6281(3) 0.46014(17) 0.0236(8) Uani 1 1 d .
C27 C -0.00573(12) 0.6772(4) 0.49917(19) 0.0278(9) Uani 1 1 d .
C28 C 0.07660(10) 0.6846(3) 0.52560(15) 0.0188(7) Uani 1 1 d .
C29 C 0.10331(11) 0.7676(3) 0.54415(16) 0.0221(8) Uani 1 1 d .
C30 C 0.14039(11) 0.7668(3) 0.60131(16) 0.0232(8) Uani 1 1 d .
C31 C 0.15152(10) 0.6832(3) 0.64021(15) 0.0210(7) Uani 1 1 d .
C32 C 0.12665(10) 0.5971(3) 0.62405(15) 0.0205(7) Uani 1 1 d .
C33 C 0.08940(10) 0.6005(3) 0.56631(15) 0.0194(7) Uani 1 1 d .
C34 C 0.13962(11) 0.5020(3) 0.66584(16) 0.0230(8) Uani 1 1 d .
C35 C 0.10642(12) 0.4502(4) 0.66237(19) 0.0314(9) Uani 1 1 d .
C36 C 0.08764(14) 0.5243(4) 0.6800(2) 0.0373(11) Uani 1 1 d .
C37 C 0.43783(14) 0.5204(4) 0.6975(2) 0.0396(11) Uani 1 1 d .
C38 C 0.41334(13) 0.4669(4) 0.7034(2) 0.0358(10) Uani 1 1 d .
C39 C 0.37536(12) 0.4405(3) 0.65114(18) 0.0281(9) Uani 1 1 d .
C40 C 0.36506(14) 0.4693(3) 0.59522(19) 0.0320(9) Uani 1 1 d .
C41 C 0.39229(14) 0.5225(4) 0.5941(2) 0.0356(10) Uani 1 1 d .
C42 C 0.34673(12) 0.3869(3) 0.65500(17) 0.0283(9) Uani 1 1 d .
C43 C 0.35840(14) 0.3151(3) 0.70090(19) 0.0319(9) Uani 1 1 d .
C44 C 0.33066(13) 0.2704(3) 0.7034(2) 0.0322(9) Uani 1 1 d .
C45 C 0.28068(14) 0.3600(4) 0.6186(2) 0.0374(10) Uani 1 1 d .
C46 C 0.30632(13) 0.4092(4) 0.61278(19) 0.0346(10) Uani 1 1 d .
C47 C 0.18254(13) 1.0079(4) 0.23323(19) 0.0345(10) Uani 1 1 d .
C48 C 0.15584(13) 0.9633(4) 0.23822(19) 0.0343(10) Uani 1 1 d .
C49 C 0.16050(12) 0.8569(3) 0.25571(17) 0.0304(9) Uani 1 1 d .
C50 C 0.19227(12) 0.8010(4) 0.26791(18) 0.0299(9) Uani 1 1 d .
C51 C 0.21750(13) 0.8517(3) 0.26143(19) 0.0327(9) Uani 1 1 d .
C52 C 0.13113(12) 0.8037(3) 0.25784(17) 0.0309(9) Uani 1 1 d .
C53 C 0.09095(12) 0.8180(4) 0.21191(19) 0.0344(10) Uani 1 1 d .
C54 C 0.06464(14) 0.7618(4) 0.2130(2) 0.0396(11) Uani 1 1 d .
C55 C 0.11423(14) 0.6818(5) 0.3023(2) 0.0455(12) Uani 1 1 d .
C56 C 0.14296(14) 0.7342(4) 0.30449(19) 0.0396(11) Uani 1 1 d .
C57 C 0.01826(14) 0.9627(4) 0.6225(2) 0.0404(11) Uani 1 1 d .
C58 C -0.00271(14) 1.0004(4) 0.5642(2) 0.0371(10) Uani 1 1 d .
C59 C 0.01034(12) 0.9793(3) 0.53133(18) 0.0298(9) Uani 1 1 d .
C60 C 0.04440(12) 0.9178(3) 0.56057(18) 0.0313(9) Uani 1 1 d .
C61 C 0.06309(13) 0.8825(3) 0.6194(2) 0.0332(10) Uani 1 1 d .
C62 C 0.16553(14) 0.5544(4) 0.5375(2) 0.0384(11) Uani 1 1 d .
C63 C 0.20369(14) 0.5913(4) 0.5814(2) 0.0351(10) Uani 1 1 d .
C64 C 0.21651(12) 0.6815(3) 0.56993(18) 0.0284(9) Uani 1 1 d .
C65 C 0.19152(12) 0.7329(3) 0.51386(17) 0.0294(9) Uani 1 1 d .
C66 C 0.20530(13) 0.8203(3) 0.49616(19) 0.0333(9) Uani 1 1 d .
C67 C 0.23966(12) 0.8882(3) 0.54376(18) 0.0293(9) Uani 1 1 d .
C68 C 0.26528(13) 0.9205(3) 0.5334(2) 0.0348(10) Uani 1 1 d .
C69 C 0.29727(15) 0.9842(4) 0.5746(2) 0.0410(11) Uani 1 1 d .
C70 C 0.30361(15) 1.0181(4) 0.6269(2) 0.0445(12) Uani 1 1 d .
C71 C 0.27757(14) 0.9887(4) 0.6370(2) 0.0392(11) Uani 1 1 d .
C72 C 0.24553(13) 0.9220(3) 0.59568(19) 0.0320(9) Uani 1 1 d .
C73 C 0.14028(13) 0.6055(4) 0.4825(2) 0.0375(10) Uani 1 1 d .
C74 C 0.15312(13) 0.6941(4) 0.4709(2) 0.0359(10) Uani 1 1 d .
N1 N 0.42854(11) 0.5492(3) 0.64460(17) 0.0358(8) Uani 1 1 d .
N2 N 0.29172(11) 0.2908(3) 0.66289(15) 0.0326(8) Uani 1 1 d .
N3 N 0.21323(10) 0.9529(3) 0.24417(15) 0.0357(9) Uani 1 1 d .
N4 N 0.07562(11) 0.6926(3) 0.25718(16) 0.0411(10) Uani 1 1 d .
N5 N 0.05119(11) 0.9042(3) 0.65148(16) 0.0381(9) Uani 1 1 d .
H34A H 0.1585(10) 0.530(3) 0.7093(15) 0.013(9) Uiso 1 1 d .
H7A H 0.1581(13) 0.137(4) 0.5550(19) 0.041(13) Uiso 1 1 d .
H27B H -0.0276(11) 0.639(3) 0.4944(16) 0.023(10) Uiso 1 1 d .
H3A H 0.2545(11) 0.351(3) 0.7198(16) 0.019(10) Uiso 1 1 d .
H15A H 0.0753(11) 0.298(3) 0.4549(16) 0.017(9) Uiso 1 1 d .
H68A H 0.2598(11) 0.905(3) 0.4945(17) 0.021(10) Uiso 1 1 d .
H25A H 0.0265(11) 0.764(3) 0.4544(16) 0.021(10) Uiso 1 1 d .
H24A H 0.0352(13) 0.495(4) 0.427(2) 0.042(13) Uiso 1 1 d .
H26B H 0.0113(11) 0.550(3) 0.4697(17) 0.025(10) Uiso 1 1 d .
H33A H 0.0696(11) 0.532(3) 0.5511(16) 0.025(10) Uiso 1 1 d .
H57A H 0.0097(15) 0.977(4) 0.645(2) 0.055(15) Uiso 1 1 d .
H27A H -0.0144(13) 0.752(4) 0.4873(19) 0.039(13) Uiso 1 1 d .
H30A H 0.1601(11) 0.833(3) 0.6121(16) 0.022(10) Uiso 1 1 d .
H12A H 0.1655(11) 0.310(3) 0.4165(16) 0.023(10) Uiso 1 1 d .
H6A H 0.1142(12) 0.345(3) 0.5814(18) 0.028(11) Uiso 1 1 d .
H45A H 0.2520(14) 0.370(4) 0.588(2) 0.045(13) Uiso 1 1 d .
H26A H -0.0216(15) 0.624(4) 0.416(2) 0.058(15) Uiso 1 1 d .
H64A H 0.2452(13) 0.708(4) 0.6014(19) 0.040(12) Uiso 1 1 d .
H36A H 0.0748(14) 0.594(4) 0.652(2) 0.048(14) Uiso 1 1 d .
H35A H 0.0866(13) 0.418(4) 0.621(2) 0.041(13) Uiso 1 1 d .
H37A H 0.4681(12) 0.548(3) 0.7366(18) 0.030(11) Uiso 1 1 d .
H16A H 0.0357(13) 0.375(4) 0.311(2) 0.041(13) Uiso 1 1 d .
H51A H 0.2395(12) 0.821(3) 0.2707(17) 0.023(10) Uiso 1 1 d .
H72A H 0.2282(10) 0.907(3) 0.6045(15) 0.014(9) Uiso 1 1 d .
H41A H 0.3829(12) 0.542(3) 0.5534(19) 0.035(12) Uiso 1 1 d .
H27C H 0.0199(13) 0.676(3) 0.547(2) 0.040(12) Uiso 1 1 d .
H36B H 0.0698(13) 0.489(3) 0.6834(18) 0.032(12) Uiso 1 1 d .
H8B H 0.0927(16) 0.098(4) 0.502(2) 0.067(16) Uiso 1 1 d .
H36C H 0.1062(10) 0.548(3) 0.7187(16) 0.009(8) Uiso 1 1 d .
H44A H 0.3382(11) 0.229(3) 0.7350(17) 0.020(10) Uiso 1 1 d .
H8A H 0.0872(14) 0.199(4) 0.528(2) 0.048(15) Uiso 1 1 d .
H21A H 0.0436(11) 0.737(3) 0.3104(16) 0.019(10) Uiso 1 1 d .
H1 H 0.2462(14) 0.500(4) 0.752(2) 0.033(12) Uiso 1 1 d .
H56A H 0.1690(16) 0.724(4) 0.336(2) 0.054(15) Uiso 1 1 d .
H6 H 0.0468(14) 0.872(4) 0.374(2) 0.044(14) Uiso 1 1 d .
H46A H 0.2975(14) 0.460(4) 0.583(2) 0.051(15) Uiso 1 1 d .
H48A H 0.1336(12) 1.005(3) 0.2296(17) 0.027(11) Uiso 1 1 d .
H60A H 0.0557(13) 0.900(4) 0.539(2) 0.046(13) Uiso 1 1 d .
H61A H 0.0837(16) 0.834(4) 0.632(2) 0.067(17) Uiso 1 1 d .
H74A H 0.1381(12) 0.732(3) 0.4331(18) 0.025(11) Uiso 1 1 d .
H73A H 0.1113(15) 0.581(4) 0.452(2) 0.053(14) Uiso 1 1 d .
H55A H 0.1248(15) 0.635(4) 0.334(2) 0.061(16) Uiso 1 1 d .
H54A H 0.0385(14) 0.781(4) 0.181(2) 0.040(13) Uiso 1 1 d .
H7 H 0.0766(13) 0.835(3) 0.4709(19) 0.029(12) Uiso 1 1 d .
H9C H 0.0930(17) 0.066(5) 0.587(2) 0.067(17) Uiso 1 1 d .
H3 H 0.2007(14) 0.195(4) 0.554(2) 0.047(14) Uiso 1 1 d .
H9B H 0.1299(14) 0.134(4) 0.628(2) 0.043(13) Uiso 1 1 d .
H63A H 0.2205(13) 0.551(4) 0.620(2) 0.042(13) Uiso 1 1 d .
H53A H 0.0806(14) 0.864(4) 0.175(2) 0.055(15) Uiso 1 1 d .
H43A H 0.3840(13) 0.295(3) 0.7280(19) 0.031(12) Uiso 1 1 d .
H71A H 0.2782(16) 1.016(4) 0.674(2) 0.070(17) Uiso 1 1 d .
H9A H 0.1429(17) 0.022(5) 0.606(3) 0.080(19) Uiso 1 1 d .
H62A H 0.1582(14) 0.499(4) 0.549(2) 0.047(14) Uiso 1 1 d .
H35B H 0.1169(13) 0.389(4) 0.6863(19) 0.034(12) Uiso 1 1 d .
H50A H 0.1970(12) 0.731(4) 0.2788(18) 0.032(12) Uiso 1 1 d .
H47A H 0.1826(14) 1.075(4) 0.221(2) 0.049(15) Uiso 1 1 d .
H2 H 0.254(2) 0.226(5) 0.654(3) 0.10(2) Uiso 1 1 d .
H40A H 0.3356(14) 0.455(4) 0.555(2) 0.042(13) Uiso 1 1 d .
H58A H -0.0301(18) 1.042(5) 0.543(3) 0.09(2) Uiso 1 1 d .
H70A H 0.3287(17) 1.064(5) 0.656(2) 0.071(17) Uiso 1 1 d .
H69A H 0.3138(14) 1.007(4) 0.565(2) 0.045(13) Uiso 1 1 d .
H5 H 0.0541(18) 0.593(5) 0.273(3) 0.08(2) Uiso 1 1 d .
H8 H 0.197(2) 0.613(7) 0.716(4) 0.15(3) Uiso 1 1 d .
H38A H 0.4219(13) 0.453(4) 0.744(2) 0.040(13) Uiso 1 1 d .
H4 H 0.0796(16) 0.429(5) 0.313(2) 0.066(17) Uiso 1 1 d .

loop_
_atom_site_aniso_label
_atom_site_aniso_U_11
_atom_site_aniso_U_22
_atom_site_aniso_U_33
_atom_site_aniso_U_23
_atom_site_aniso_U_13
_atom_site_aniso_U_12
O1 0.0227(15) 0.0308(16) 0.0238(13) -0.0021(11) 0.0116(12) 0.0008(12)
O2 0.0322(16) 0.0234(14) 0.0347(15) 0.0010(12) 0.0191(14) 0.0044(13)
O3 0.0308(16) 0.0370(17) 0.0327(15) 0.0038(13) 0.0186(14) 0.0092(13)
O4 0.0456(19) 0.054(2) 0.0385(17) 0.0176(15) 0.0335(16) 0.0207(17)
O5 0.0380(18) 0.060(2) 0.0248(14) 0.0054(15) 0.0225(14) 0.0160(16)
O6 0.0331(16) 0.0321(16) 0.0338(15) 0.0104(13) 0.0256(14) 0.0089(13)
O7 0.0290(15) 0.0226(14) 0.0298(15) 0.0036(12) 0.0192(13) -0.0007(12)
O8 0.0206(14) 0.0284(15) 0.0237(13) -0.0017(12) 0.0079(11) -0.0039(12)
O9 0.067(2) 0.0354(18) 0.0318(16) 0.0003(14) 0.0283(17) -0.0039(16)
C1 0.0229(18) 0.0161(17) 0.0219(17) 0.0043(14) 0.0128(15) -0.0010(14)
C2 0.0257(19) 0.0226(19) 0.0185(17) 0.0004(15) 0.0106(16) -0.0041(16)
C3 0.0216(19) 0.0236(19) 0.0236(18) 0.0050(15) 0.0121(16) -0.0015(15)
C4 0.030(2) 0.0197(19) 0.0291(19) 0.0021(16) 0.0180(18) -0.0011(16)
C5 0.032(2) 0.0204(18) 0.0268(19) 0.0019(15) 0.0203(18) -0.0021(16)
C6 0.029(2) 0.0229(19) 0.0221(18) 0.0031(15) 0.0159(17) -0.0039(16)
C7 0.039(2) 0.021(2) 0.029(2) -0.0029(16) 0.0218(19) -0.0059(18)
C8 0.046(3) 0.034(2) 0.031(2) -0.0058(19) 0.025(2) -0.019(2)
C9 0.079(4) 0.046(3) 0.036(3) -0.009(2) 0.037(3) -0.030(3)
C10 0.031(2) 0.0163(18) 0.0293(19) -0.0028(15) 0.0190(18) -0.0046(15)
C11 0.025(2) 0.0204(19) 0.0293(19) -0.0023(15) 0.0167(17) 0.0008(15)
C12 0.028(2) 0.028(2) 0.034(2) -0.0038(17) 0.0238(18) 0.0010(17)
C13 0.033(2) 0.032(2) 0.0277(19) -0.0045(17) 0.0233(18) -0.0007(18)
C14 0.029(2) 0.026(2) 0.0255(18) -0.0049(16) 0.0188(17) -0.0018(16)
C15 0.031(2) 0.028(2) 0.0270(19) -0.0053(16) 0.0214(18) -0.0045(17)
C16 0.025(2) 0.047(3) 0.0230(19) -0.0095(18) 0.0140(17) 0.0034(19)
C17 0.027(2) 0.059(3) 0.062(3) -0.039(3) 0.026(2) -0.019(2)
C18 0.035(5) 0.015(4) 0.045(5) -0.009(3) 0.024(4) -0.010(3)
C18' 0.026(4) 0.051(6) 0.030(4) 0.007(4) 0.012(4) -0.007(4)
C19 0.0215(19) 0.041(2) 0.0195(18) -0.0038(17) 0.0117(16) 0.0047(17)
C20 0.025(2) 0.053(3) 0.0192(18) 0.0033(18) 0.0152(17) 0.0109(19)
C21 0.028(2) 0.048(3) 0.0207(18) 0.0095(18) 0.0172(17) 0.0124(19)
C22 0.0194(18) 0.034(2) 0.0227(18) 0.0076(16) 0.0119(16) 0.0102(16)
C23 0.0193(18) 0.031(2) 0.0190(17) 0.0004(15) 0.0117(15) 0.0041(16)
C24 0.0181(18) 0.036(2) 0.0198(17) 0.0003(16) 0.0113(15) 0.0008(16)
C25 0.0161(17) 0.0234(19) 0.0214(17) 0.0003(15) 0.0123(15) 0.0016(14)
C26 0.0209(19) 0.028(2) 0.0248(19) -0.0007(16) 0.0157(17) 0.0003(16)
C27 0.027(2) 0.030(2) 0.036(2) -0.0020(18) 0.0249(19) -0.0030(17)
C28 0.0196(17) 0.0218(18) 0.0223(16) 0.0002(14) 0.0166(15) -0.0011(14)
C29 0.0224(19) 0.0204(18) 0.0266(18) 0.0027(15) 0.0169(16) 0.0016(15)
C30 0.0238(19) 0.0238(19) 0.0253(18) -0.0030(15) 0.0171(16) -0.0038(16)
C31 0.0165(17) 0.029(2) 0.0176(16) -0.0021(15) 0.0109(14) 0.0003(15)
C32 0.0215(18) 0.0239(19) 0.0222(17) -0.0014(15) 0.0166(15) -0.0014(15)
C33 0.0182(17) 0.0219(18) 0.0199(16) -0.0009(14) 0.0128(15) -0.0020(14)
C34 0.0231(19) 0.0236(19) 0.0217(18) 0.0042(15) 0.0138(16) 0.0002(15)
C35 0.029(2) 0.036(2) 0.024(2) 0.0045(18) 0.0144(18) -0.0064(19)
C36 0.034(2) 0.055(3) 0.030(2) -0.002(2) 0.024(2) -0.009(2)
C37 0.035(2) 0.051(3) 0.041(2) 0.011(2) 0.028(2) 0.007(2)
C38 0.040(3) 0.041(3) 0.033(2) 0.003(2) 0.026(2) 0.002(2)
C39 0.036(2) 0.023(2) 0.036(2) 0.0048(17) 0.0279(19) 0.0085(17)
C40 0.050(3) 0.022(2) 0.035(2) -0.0002(17) 0.032(2) -0.0007(19)
C41 0.050(3) 0.032(2) 0.037(2) 0.0034(19) 0.033(2) 0.004(2)
C42 0.035(2) 0.026(2) 0.0282(19) 0.0007(16) 0.0218(18) 0.0020(17)
C43 0.040(3) 0.028(2) 0.035(2) 0.0049(18) 0.027(2) 0.0077(19)
C44 0.038(2) 0.029(2) 0.035(2) 0.0022(19) 0.026(2) 0.0006(19)
C45 0.038(3) 0.034(2) 0.037(2) 0.0032(19) 0.022(2) 0.001(2)
C46 0.035(2) 0.039(3) 0.027(2) 0.0082(19) 0.0186(19) 0.003(2)
C47 0.031(2) 0.032(2) 0.030(2) -0.0051(19) 0.0140(19) -0.0010(19)
C48 0.032(2) 0.036(2) 0.031(2) -0.0071(18) 0.0179(19) 0.0028(19)
C49 0.026(2) 0.034(2) 0.0229(19) -0.0101(17) 0.0113(17) -0.0007(17)
C50 0.022(2) 0.031(2) 0.0259(19) -0.0056(17) 0.0094(16) 0.0019(17)
C51 0.027(2) 0.030(2) 0.036(2) -0.0078(18) 0.0171(19) 0.0022(18)
C52 0.028(2) 0.038(2) 0.0269(19) -0.0090(18) 0.0176(18) 0.0040(18)
C53 0.029(2) 0.041(3) 0.031(2) -0.0041(19) 0.0180(19) 0.0059(19)
C54 0.031(2) 0.054(3) 0.033(2) -0.005(2) 0.020(2) 0.007(2)
C55 0.040(3) 0.070(4) 0.025(2) 0.003(2) 0.020(2) 0.006(3)
C56 0.031(2) 0.058(3) 0.022(2) -0.003(2) 0.0129(19) 0.006(2)
C57 0.048(3) 0.038(3) 0.048(3) 0.007(2) 0.037(2) 0.012(2)
C58 0.047(3) 0.029(2) 0.051(3) 0.001(2) 0.038(2) 0.007(2)
C59 0.028(2) 0.023(2) 0.038(2) -0.0061(17) 0.0208(19) -0.0028(16)
C60 0.027(2) 0.030(2) 0.034(2) -0.0100(18) 0.0176(18) -0.0008(17)
C61 0.031(2) 0.026(2) 0.041(2) -0.0072(18) 0.022(2) -0.0025(18)
C62 0.048(3) 0.033(2) 0.056(3) -0.009(2) 0.043(3) -0.011(2)
C63 0.045(3) 0.033(2) 0.033(2) 0.0022(19) 0.027(2) -0.001(2)
C64 0.030(2) 0.028(2) 0.033(2) -0.0041(17) 0.0226(19) -0.0034(17)
C65 0.031(2) 0.028(2) 0.0282(19) -0.0035(17) 0.0185(18) 0.0022(17)
C66 0.039(2) 0.031(2) 0.034(2) 0.0033(18) 0.025(2) 0.0051(19)
C67 0.040(2) 0.0199(19) 0.036(2) 0.0019(16) 0.027(2) 0.0038(17)
C68 0.043(3) 0.028(2) 0.042(2) 0.0003(19) 0.031(2) 0.0043(19)
C69 0.049(3) 0.031(2) 0.059(3) 0.000(2) 0.042(3) -0.002(2)
C70 0.045(3) 0.036(3) 0.053(3) -0.008(2) 0.031(3) -0.007(2)
C71 0.043(3) 0.034(2) 0.044(3) -0.008(2) 0.029(2) -0.006(2)
C72 0.037(2) 0.029(2) 0.039(2) 0.0005(18) 0.029(2) 0.0021(18)
C73 0.029(2) 0.039(3) 0.045(3) -0.009(2) 0.023(2) -0.002(2)
C74 0.030(2) 0.035(2) 0.038(2) -0.002(2) 0.019(2) 0.0044(19)
N1 0.046(2) 0.034(2) 0.046(2) 0.0032(17) 0.038(2) 0.0041(17)
N2 0.039(2) 0.0251(18) 0.0334(18) -0.0009(15) 0.0226(17) -0.0002(16)
N3 0.0278(19) 0.035(2) 0.0340(19) -0.0095(16) 0.0147(16) -0.0029(16)
N4 0.0300(19) 0.067(3) 0.0289(18) -0.0034(19) 0.0195(16) 0.0051(19)
N5 0.041(2) 0.033(2) 0.044(2) -0.0021(17) 0.0286(19) 0.0009(17)

loop_
_atom_type_symbol
_atom_type_description
_atom_type_scat_dispersion_real
_atom_type_scat_dispersion_imag
_atom_type_scat_source
C C 0.0033 0.0016 'International Tables Vol C Tables 4.2.6.8 and 6.1.1.4'
H H 0.0000 0.0000 'International Tables Vol C Tables 4.2.6.8 and 6.1.1.4'
N N 0.0061 0.0033 'International Tables Vol C Tables 4.2.6.8 and 6.1.1.4'
O O 0.0106 0.0060 'International Tables Vol C Tables 4.2.6.8 and 6.1.1.4'

loop_
_geom_angle_atom_site_label_1
_geom_angle_atom_site_label_2
_geom_angle_atom_site_label_3
_geom_angle
_geom_angle_site_symmetry_3
C6 C1 C2 116.1(4) .
C6 C1 C34 122.3(3) .
C2 C1 C34 121.6(3) .
O1 C2 C3 120.4(3) .
O1 C2 C1 117.9(3) .
C3 C2 C1 121.8(3) .
C2 C3 C4 119.8(4) .
O2 C4 C3 119.8(4) .
O2 C4 C5 119.0(3) .
C3 C4 C5 121.2(4) .
C6 C5 C4 117.4(4) .
C6 C5 C7 121.9(4) .
C4 C5 C7 120.7(4) .
C5 C6 C1 123.7(4) .
C10 C7 C8 113.5(3) .
C10 C7 C5 110.3(3) .
C8 C7 C5 111.9(3) .
C9 C8 C7 111.5(4) .
C15 C10 C11 116.8(3) .
C15 C10 C7 121.4(4) .
C11 C10 C7 121.8(4) .
O3 C11 C12 115.8(4) .
O3 C11 C10 123.4(3) .
C12 C11 C10 120.7(4) .
C11 C12 C13 120.3(4) .
O4 C13 C12 115.4(3) .
O4 C13 C14 123.5(4) .
C12 C13 C14 121.1(4) .
C15 C14 C13 116.8(4) .
C15 C14 C16 120.4(4) .
C13 C14 C16 122.8(3) .
C14 C15 C10 124.2(4) .
C19 C16 C14 111.2(3) .
C19 C16 C17 113.0(4) .
C14 C16 C17 113.1(4) .
C18 C17 C16 108.5(5) .
C20 C19 C24 117.8(4) .
C20 C19 C16 119.9(3) .
C24 C19 C16 122.3(4) .
O5 C20 C21 120.9(4) .
O5 C20 C19 118.2(4) .
C21 C20 C19 120.9(4) .
C22 C21 C20 119.5(4) .
O6 C22 C21 119.7(4) .
O6 C22 C23 118.3(3) .
C21 C22 C23 121.9(4) .
C22 C23 C24 117.0(3) .
C22 C23 C25 121.6(4) .
C24 C23 C25 121.5(3) .
C19 C24 C23 122.9(4) .
C23 C25 C28 110.3(3) .
C23 C25 C26 111.5(3) .
C28 C25 C26 115.0(3) .
C27 C26 C25 113.8(3) .
C33 C28 C29 116.9(3) .
C33 C28 C25 122.2(3) .
C29 C28 C25 120.8(3) .
O7 C29 C30 115.6(3) .
O7 C29 C28 123.5(3) .
C30 C29 C28 120.9(3) .
C31 C30 C29 120.2(3) .
C30 C31 O8 116.2(3) .
C30 C31 C32 121.8(3) .
O8 C31 C32 122.1(3) .
C31 C32 C33 116.7(3) .
C31 C32 C34 121.9(3) .
C33 C32 C34 121.4(3) .
C28 C33 C32 123.5(3) .
C32 C34 C1 111.0(3) .
C32 C34 C35 114.4(3) .
C1 C34 C35 113.1(3) .
C36 C35 C34 113.6(4) .
N1 C37 C38 124.6(4) .
C37 C38 C39 119.0(4) .
C40 C39 C38 117.3(4) .
C40 C39 C42 121.2(4) .
C38 C39 C42 121.4(4) .
C41 C40 C39 119.1(4) .
N1 C41 C40 123.3(4) .
C43 C42 C46 116.8(4) .
C43 C42 C39 122.4(4) .
C46 C42 C39 120.8(4) .
C44 C43 C42 119.9(4) .
N2 C44 C43 123.8(4) .
N2 C45 C46 124.4(4) .
C45 C46 C42 119.2(4) .
N3 C47 C48 122.9(4) .
C47 C48 C49 118.9(4) .
C50 C49 C48 118.2(4) .
C50 C49 C52 120.9(4) .
C48 C49 C52 120.8(4) .
C51 C50 C49 119.1(4) .
N3 C51 C50 123.4(4) .
C56 C52 C53 117.8(4) .
C56 C52 C49 120.9(4) .
C53 C52 C49 121.2(4) .
C54 C53 C52 119.7(4) .
N4 C54 C53 123.2(4) .
N4 C55 C56 123.8(5) .
C55 C56 C52 118.5(4) .
N5 C57 C58 124.8(4) .
C57 C58 C59 119.7(4) .
C58 C59 C60 116.3(4) .
C58 C59 C59 122.3(5) 5_576
C60 C59 C59 121.4(5) 5_576
C61 C60 C59 119.4(4) .
N5 C61 C60 124.6(4) .
C73 C62 C63 120.7(4) .
C62 C63 C64 119.7(4) .
C63 C64 C65 120.3(4) .
C64 C65 C74 118.4(4) .
C64 C65 C66 122.4(4) .
C74 C65 C66 118.9(4) .
O9 C66 C65 120.2(4) .
O9 C66 C67 119.2(4) .
C65 C66 C67 120.5(3) .
C68 C67 C72 120.0(4) .
C68 C67 C66 117.4(4) .
C72 C67 C66 122.6(4) .
C69 C68 C67 120.8(4) .
C68 C69 C70 119.8(4) .
C71 C70 C69 120.0(5) .
C70 C71 C72 120.2(4) .
C67 C72 C71 119.2(4) .
C62 C73 C74 119.6(4) .
C73 C74 C65 121.3(4) .
C37 N1 C41 116.6(4) .
C45 N2 C44 115.9(4) .
C51 N3 C47 117.4(4) .
C55 N4 C54 117.0(4) .
C61 N5 C57 115.2(4) .

loop_
_geom_bond_atom_site_label_1
_geom_bond_atom_site_label_2
_geom_bond_distance
_geom_bond_site_symmetry_2
O1 C2 1.381(4) .
O2 C4 1.378(5) .
O3 C11 1.370(5) .
O4 C13 1.374(5) .
O5 C20 1.366(5) .
O6 C22 1.390(5) .
O7 C29 1.369(4) .
O8 C31 1.395(4) .
O9 C66 1.217(5) .
C1 C6 1.403(5) .
C1 C2 1.409(5) .
C1 C34 1.524(5) .
C2 C3 1.386(5) .
C3 C4 1.389(5) .
C4 C5 1.397(5) .
C5 C6 1.394(6) .
C5 C7 1.542(5) .
C7 C10 1.524(5) .
C7 C8 1.532(6) .
C8 C9 1.513(6) .
C10 C15 1.392(6) .
C10 C11 1.412(5) .
C11 C12 1.386(5) .
C12 C13 1.389(5) .
C13 C14 1.404(5) .
C14 C15 1.391(5) .
C14 C16 1.531(5) .
C16 C19 1.518(6) .
C16 C17 1.545(6) .
C17 C18 1.442(8) .
C19 C20 1.397(6) .
C19 C24 1.398(5) .
C20 C21 1.394(6) .
C21 C22 1.391(5) .
C22 C23 1.393(5) .
C23 C24 1.402(5) .
C23 C25 1.530(5) .
C25 C28 1.538(5) .
C25 C26 1.542(5) .
C26 C27 1.520(5) .
C28 C33 1.401(5) .
C28 C29 1.402(5) .
C29 C30 1.394(5) .
C30 C31 1.376(5) .
C31 C32 1.395(5) .
C32 C33 1.405(5) .
C32 C34 1.524(5) .
C34 C35 1.538(5) .
C35 C36 1.523(7) .
C37 N1 1.334(5) .
C37 C38 1.365(6) .
C38 C39 1.402(6) .
C39 C40 1.398(5) .
C39 C42 1.487(6) .
C40 C41 1.385(6) .
C41 N1 1.348(6) .
C42 C43 1.394(6) .
C42 C46 1.403(6) .
C43 C44 1.380(6) .
C44 N2 1.349(5) .
C45 N2 1.346(5) .
C45 C46 1.380(6) .
C47 N3 1.362(6) .
C47 C48 1.382(6) .
C48 C49 1.402(6) .
C49 C50 1.394(6) .
C49 C52 1.484(6) .
C50 C51 1.385(6) .
C51 N3 1.340(6) .
C52 C56 1.389(6) .
C52 C53 1.390(6) .
C53 C54 1.369(6) .
C54 N4 1.344(6) .
C55 N4 1.336(6) .
C55 C56 1.386(7) .
C57 N5 1.342(6) .
C57 C58 1.377(6) .
C58 C59 1.392(6) .
C59 C60 1.397(6) .
C59 C59 1.493(8) 5_576
C60 C61 1.391(6) .
C61 N5 1.332(5) .
C62 C73 1.379(7) .
C62 C63 1.390(6) .
C63 C64 1.397(6) .
C64 C65 1.398(6) .
C65 C74 1.402(6) .
C65 C66 1.488(6) .
C66 C67 1.503(6) .
C67 C68 1.388(6) .
C67 C72 1.394(5) .
C68 C69 1.382(7) .
C69 C70 1.394(7) .
C70 C71 1.389(7) .
C71 C72 1.406(6) .
C73 C74 1.382(6) .
